data_2020714
loop_
_publ_author_name
'Figgis, Brian N.'
'Kucharski, Edward S.'
'Forsyth, J. Bruce'

_publ_section_title
;
 The structure of (ND4)2Cr(SO4)2.6D2O at 4.3 K by neutron diffraction
;
_journal_name_full 'Acta Crystallographica Section C'
_journal_page_first 419
_journal_page_last 421
_journal_paper_doi 10.1107/S0108270190007776
_journal_volume 47
_journal_year 1991
_chemical_formula_sum 'Cr D20 N2 O14 S2'
_chemical_formula_weight 407.1
_space_group_IT_number 14
_symmetry_cell_setting monoclinic
_symmetry_Int_Tables_number 14
_symmetry_space_group_name_Hall '-P 2yab'
_symmetry_space_group_name_H-M 'P 1 21/a 1'
_cell_angle_alpha 90.
_cell_angle_beta 107.11(1)
_cell_angle_gamma 90.
_cell_formula_units_Z 2
_cell_length_a 9.488(2)
_cell_length_b 12.816(4)
_cell_length_c 6.097(2)
_cell_volume 708.6(4)
_diffrn_ambient_temperature 4.3
_diffrn_radiation_probe neutron
_diffrn_radiation_wavelength 1.176
_exptl_absorpt_coefficient_mu 0.0255
_exptl_crystal_density_diffrn 1.91
_exptl_crystal_density_meas 1.90
_exptl_crystal_F_000 463
_refine_ls_number_parameters 180
_refine_ls_number_reflns 1018
_refine_ls_R_factor_gt 0.023
_refine_ls_wR_factor_gt 0.029
_cod_data_source_file Acta-Cryst-1991-C47-419-421.cif
_cod_data_source_block 1
_cod_original_cell_volume 708.6(7)
_cod_original_sg_symbol_H-M 'P 21/a'
_cod_original_formula_sum 'D20 Cr N2 O14 S2'
_cod_database_code 2020714

loop_
_symmetry_equiv_pos_site_id
_symmetry_equiv_pos_as_xyz
1 x,y,z
2 1/2-x,1/2+y,-z
3 -x,-y,-z
4 1/2+x,1/2-y,z

loop_
_atom_site_label
_atom_site_type_symbol
_atom_site_thermal_displace_type
_atom_site_fract_x
_atom_site_fract_y
_atom_site_fract_z
_atom_site_occupancy
_atom_site_U_iso_or_equiv
_atom_site_calc_flag
_atom_site_refinement_flags
_atom_site_disorder_assembly
_atom_site_disorder_group
Cr Cr Uiso 0.00000 0.00000 0.00000 1.000 0.0032(5) . . . .
O7 O Uiso 0.16228(7) 0.10507(8) 0.17110(10) 1.000 0.0061(3) . . . .
O8 O Uiso -0.18365(11) 0.11761(7) 0.0494(2) 1.000 0.0068(3) . . . .
O9 O Uiso 0.00713(10) -0.07189(6) 0.3042(2) 1.000 0.0050(3) . . . .
S S Uiso 0.38855(14) 0.14300(12) 0.7482(2) 1.000 0.0029(2) . . . .
O3 O Uiso 0.37822(8) 0.23627(6) 0.60300(10) 1.000 0.0058(2) . . . .
O4 O Uiso 0.52915(7) 0.08856(6) 0.77180(10) 1.000 0.0055(2) . . . .
O5 O Uiso 0.26507(7) 0.07162(6) 0.63410(10) 1.000 0.0047(2) . . . .
O6 O Uiso 0.37695(7) 0.17254(6) 0.97750(10) 1.000 0.0054(2) . . . .
N N Uiso 0.12703(6) 0.36448(6) 0.37770(10) 1.000 0.0057(2) . . . .
D15 D Uiso 0.20672(9) 0.09363(10) 0.33580(10) 1.000 0.0147(4) . . . .
D16 D Uiso 0.23965(8) 0.12512(7) 0.10380(10) 1.000 0.0154(3) . . . .
D17 D Uiso -0.28440(8) 0.10696(9) -0.0452(2) 1.000 0.0156(3) . . . .
D18 D Uiso -0.16093(15) 0.18980(7) 0.0271(3) 1.000 0.0168(4) . . . .
D19 D Uiso -0.08557(8) -0.06872(7) 0.3421(2) 1.000 0.0154(3) . . . .
D20 D Uiso 0.04213(11) -0.14421(7) 0.3283(2) 1.000 0.0135(4) . . . .
D11 D Uiso 0.04395(9) 0.34568(11) 0.2313(2) 1.000 0.0175(5) . . . .
D12 D Uiso 0.20473(11) 0.30652(7) 0.4209(2) 1.000 0.0181(4) . . . .
D13 D Uiso 0.08386(9) 0.37642(7) 0.5116(2) 1.000 0.0171(3) . . . .
D14 D Uiso 0.17676(11) 0.43270(7) 0.3504(2) 1.000 0.0180(4) . . . .

loop_
_geom_angle_atom_site_label_1
_geom_angle_atom_site_label_2
_geom_angle_atom_site_label_3
_geom_angle
_geom_angle_site_symmetry_1
_geom_angle_site_symmetry_2
_geom_angle_site_symmetry_3
_geom_angle_publ_flag
O7 Cr O8 89.32(4) . . . yes
O7 Cr O9 90.84(3) . . . yes
O7 Cr O7 180.00 . . 3_555 yes
O7 Cr O8 90.68(4) . . 3_555 yes
O7 Cr O9 89.16(3) . . 3_555 yes
O8 Cr O9 90.04(4) . . . yes
O7 Cr O8 90.68(4) 3_555 . . yes
O8 Cr O8 180.00 . . 3_555 yes
O8 Cr O9 89.96(4) . . 3_555 yes
O7 Cr O9 89.16(3) 3_555 . . yes
O8 Cr O9 89.96(4) 3_555 . . yes
O9 Cr O9 180.00 . . 3_555 yes
O7 Cr O8 89.32(4) 3_555 . 3_555 yes
O7 Cr O9 90.84(3) 3_555 . 3_555 yes
O8 Cr O9 90.04(4) 3_555 . 3_555 yes
O5 S O6 109.33(9) . . . yes
O3 S O6 110.42(10) . . . yes
O3 S O4 109.93(10) . . . yes
O3 S O5 108.29(9) . . . yes
O4 S O5 108.67(10) . . . yes
O4 S O6 110.16(9) . . . yes
Cr O7 D16 119.83(7) . . . yes
Cr O7 D15 116.70(10) . . . yes
D15 O7 D16 108.71(9) . . . yes
Cr O8 D18 112.60(12) . . . yes
Cr O8 D17 117.65(10) . . . yes
D17 O8 D18 105.79(15) . . . yes
D19 O9 D20 107.07(12) . . . yes
Cr O9 D19 113.79(10) . . . yes
Cr O9 D20 118.61(11) . . . yes
D11 N D12 111.24(12) . . . yes
D11 N D13 109.94(10) . . . yes
D11 N D14 109.18(11) . . . yes
D12 N D13 109.19(10) . . . yes
D12 N D14 109.13(10) . . . yes
D13 N D14 108.11(10) . . . yes

loop_
_geom_bond_atom_site_label_1
_geom_bond_atom_site_label_2
_geom_bond_distance
_geom_bond_site_symmetry_1
_geom_bond_site_symmetry_2
_geom_bond_publ_flag
Cr O7 2.0802(11) . . yes
Cr O8 2.3891(13) . . yes
Cr O9 2.0542(13) . . yes
Cr O7 2.0802(11) . 3_555 yes
Cr O8 2.3891(13) . 3_555 yes
Cr O9 2.0542(13) . 3_555 yes
S O4 1.4745(17) . . yes
S O5 1.4879(16) . . yes
S O6 1.4834(14) . . yes
S O3 1.4735(17) . . yes
O7 D15 0.9790(9) . . yes
O7 D16 0.9750(11) . . yes
O8 D18 0.9686(14) . . yes
O8 D17 0.9699(15) . . yes
O9 D19 0.9738(14) . . yes
O9 D20 0.9809(13) . . yes
N D11 1.0306(13) . . yes
N D12 1.0249(13) . . yes
N D13 1.0269(13) . . yes
N D14 1.0300(13) . . yes

loop_
_geom_hbond_atom_site_label_D
_geom_hbond_atom_site_label_H
_geom_hbond_atom_site_label_A
_geom_hbond_distance_DH
_geom_hbond_distance_HA
_geom_hbond_distance_DA
_geom_hbond_angle_DHA
_geom_hbond_site_symmetry_A
_geom_hbond_publ_flag
N D11 O6 1.0306(13) 1.8754(14) 2.8986(13) 171.50(11) 4_454 yes
N D12 O3 1.0249(13) 1.9177(14) 2.8880(14) 156.79(10) . yes
N D13 O4 1.0269(13) 1.8634(14) 2.8829(13) 171.48(9) 4_455 yes
N D14 O5 1.0300(13) 1.8581(13) 2.8538(14) 161.52(10) 2_556 yes
O7 D15 O5 0.9790(9) 1.7611(10) 2.7357(12) 173.18(9) . yes
O7 D16 O6 0.9750(11) 1.8027(12) 2.7756(13) 175.47(10) 1_554 yes
O8 D17 O4 0.9699(15) 1.8079(13) 2.7776(16) 178.43(12) 1_454 yes
O8 D18 O6 0.9686(14) 1.8431(14) 2.8114(15) 178.24(17) 4_454 yes
O9 D19 O5 0.9738(14) 1.7517(12) 2.7172(15) 170.70(12) 3_556 yes
O9 D20 O3 0.9809(13) 1.7049(13) 2.6807(14) 172.66(12) 2_546 yes
